data_2000527
loop_
_publ_author_name
'Dupont, L.'
'Dideberg, O.'
'Pardon, M. C.'
'Piette, J. L.'

_publ_section_title
;Structure du chlorhydrate de
 (1<i>R</i>,2<i>S</i>)(3-hydroxy-3-<i>m</i>-hydroxyph\'enyl-2-propyl)trim\'ethylammonium
 monohydrate
;
_journal_issue 10
_journal_name_full 'Acta Crystallographica Section C'
_journal_page_first 1804
_journal_page_last 1806
_journal_paper_doi 10.1107/S0108270192001562
_journal_volume 48
_journal_year 1992
_chemical_formula_moiety 'C12 H20 N1 O2,Cl1,H2 O1'
_chemical_formula_sum 'C12 H22 Cl N O3'
_chemical_formula_weight 263.76
_space_group_crystal_system orthorhombic
_space_group_IT_number 19
_space_group_name_Hall 'P 2ac 2ab'
_space_group_name_H-M_alt 'P 21 21 21'
_cell_angle_alpha 90
_cell_angle_beta 90
_cell_angle_gamma 90
_cell_formula_units_Z 4
_cell_length_a 9.8210(10)
_cell_length_b 10.222(3)
_cell_length_c 13.8710(10)
_cell_volume 1392.5(4)
_diffrn_radiation_type Cu
_diffrn_radiation_wavelength 1.5418
_exptl_absorpt_coefficient_mu 2.306
_exptl_crystal_density_diffrn 1.258
_exptl_crystal_F_000 568
_cod_data_source_file pa0272.cif
_cod_data_source_block pa0272a
_cod_depositor_comments
;
 Updating space group information and adding the symmetry operation list.

 Antanas Vaitkus,
 2018-06-18
;
_cod_original_formula_sum 'C12 H22 Cl1 N1 O3'
_cod_database_code 2000527

loop_
_space_group_symop_id
_space_group_symop_operation_xyz
1 x,y,z
2 -x+1/2,-y,z+1/2
3 x+1/2,-y+1/2,-z
4 -x,y+1/2,-z+1/2

loop_
_atom_site_label
_atom_site_fract_x
_atom_site_fract_y
_atom_site_fract_z
C1 -.6358(8) -.4942(8) -.7169(6)
C2 -.5550(8) -.4925(7) -.6344(5)
C3 -.4355(8) -.4194(7) -.6342(5)
C4 -.3981(9) -.3491(8) -.7158(6)
C5 -.4801(10) -.3536(9) -.7980(6)
C6 -.5996(9) -.4239(8) -.7984(6)
C7 -.3510(7) -.4155(7) -.5413(6)
C8 -.4104(7) -.3091(7) -.4745(5)
C9 -.3652(9) -.1717(7) -.5027(6)
C10 -.4410(9) -.2301(9) -.3057(6)
C11 -.4529(12) -.4649(9) -.3380(7)
C12 -.2303(8) -.3515(10) -.3452(7)
N1 -.3807(7) -.3396(7) -.3671(5)
O1 -.7562(5) -.5630(5) -.7193(4)
O2 -.2123(5) -.3843(5) -.5597(4)
O3 -.1153(6) -.6263(7) -.5878(5)
Cl1 -.1756(2) -.2261(2) -.9582(2)
H2 -.5842 -.5476 -.5713
H4 -.3062 -.2910 -.7158
H5 -.4493 -.3012 -.8620
H6 -.6639 -.4250 -.8615
H7 -.3553 -.5114 -.5087
H8 -.5196 -.3112 -.4841
H91 -.3841 -.1568 -.5786
H92 -.2581 -.1589 -.4881
H93 -.4232 -.1015 -.4614
H101 -.3940 -.1390 -.3270
H102 -.4160 -.2508 -.2315
H103 -.5501 -.2224 -.3134
H111 -.4120 -.5488 -.3754
H112 -.5605 -.4567 -.3529
H113 -.4376 -.4766 -.2614
H121 -.1777 -.2636 -.3670
H122 -.1865 -.4347 -.3819
H123 -.2200 -.3643 -.2682
H10 -.7800 -.6204 -.6573
H20 -.1788 -.4796 -.5767
H31 -.0168 -.6564 -.5570
H32 -.1868 -.6936 -.5784

loop_
_geom_angle_atom_site_label_1
_geom_angle_atom_site_label_2
_geom_angle_atom_site_label_3
_geom_angle
C6 C1 C2 121.2(8)
O1 C1 C2 121.1(8)
O1 C1 C6 117.7(8)
C3 C2 C1 119.3(7)
C4 C3 C2 119.9(8)
C7 C3 C2 118.2(7)
C7 C3 C4 121.9(7)
C5 C4 C3 119.7(8)
C6 C5 C4 120.8(8)
C5 C6 C1 119.1(8)
C8 C7 C3 108.5(6)
O2 C7 C3 111.9(7)
O2 C7 C8 108.2(6)
C9 C8 C7 112.7(6)
N1 C8 C7 111.3(6)
N1 C8 C9 112.2(6)
C10 N1 C8 108.4(6)
C11 N1 C8 109.7(6)
C11 N1 C10 106.8(6)
C12 N1 C8 113.2(6)
C12 N1 C10 109.0(7)
C12 N1 C11 109.5(8)

loop_
_geom_bond_atom_site_label_1
_geom_bond_atom_site_label_2
_geom_bond_distance
C2 C1 1.393(10)
C6 C1 1.386(11)
O1 C1 1.376(9)
C3 C2 1.391(10)
C4 C3 1.390(10)
C5 C4 1.396(11)
C6 C5 1.375(12)
C3 C7 1.534(10)
C8 C7 1.544(10)
O2 C7 1.422(8)
C9 C8 1.524(9)
N1 C8 1.550(10)
N1 C10 1.525(10)
N1 C11 1.519(10)
N1 C12 1.513(10)
